data_4304407
loop_
_publ_author_name
'Zachary J. Tonzetich'
'Richard R. Schrock'
'Keith M. Wampler'
'Brad C. Bailey'
'Christopher C. Cummins'
'Peter M\"uller'

_publ_section_title
;
A Tungsten(VI) Nitride Having a W2(\m-N)2 Core
;
_journal_name_full 'Inorganic Chemistry'
_journal_page_first 1560
_journal_page_last 1567
_journal_paper_doi 10.1021/ic701913q
_journal_volume 47
_journal_year 2008
_chemical_formula_sum 'C58 H90 N2 O4 W2'
_chemical_formula_weight 1247.02
_chemical_name_systematic
;
 ?
;
_space_group_IT_number 14
_symmetry_cell_setting monoclinic
_symmetry_space_group_name_Hall '-P 2yn'
_symmetry_space_group_name_H-M 'P 1 21/n 1'
_atom_sites_solution_hydrogens geom
_atom_sites_solution_primary direct
_atom_sites_solution_secondary difmap
_audit_creation_method SHELXL-97
_cell_angle_alpha 90.00
_cell_angle_beta 92.105(3)
_cell_angle_gamma 90.00
_cell_formula_units_Z 4
_cell_length_a 14.022(3)
_cell_length_b 18.198(3)
_cell_length_c 22.170(4)
_cell_measurement_reflns_used 9272
_cell_measurement_temperature 100(2)
_cell_measurement_theta_max 30.38
_cell_measurement_theta_min 2.15
_cell_volume 5653.4(18)
_computing_cell_refinement 'SAINT 7 (Bruker-AXS, 2005)'
_computing_data_collection 'SMART 5 (Bruker-AXS, 2003)'
_computing_data_reduction 'SAINT 7 (Bruker-AXS, 2005)'
_computing_molecular_graphics 'Bruker SHELXTL'
_computing_publication_material 'Bruker SHELXTL'
_computing_structure_refinement 'SHELXL-97 (Sheldrick, 1997)'
_computing_structure_solution 'SHELXS-97 (Sheldrick, 1990)'
_diffrn_ambient_temperature 100(2)
_diffrn_detector_area_resol_mean 8.3
_diffrn_measured_fraction_theta_full 1.000
_diffrn_measured_fraction_theta_max 1.000
_diffrn_measurement_device_type 'Bruker Smart APEX CCD'
_diffrn_measurement_method 'omega and phi scans'
_diffrn_radiation_monochromator graphite
_diffrn_radiation_source 'fine-focus sealed tube'
_diffrn_radiation_type MoK\a
_diffrn_radiation_wavelength 0.71073
_diffrn_reflns_av_R_equivalents 0.0514
_diffrn_reflns_av_sigmaI/netI 0.0285
_diffrn_reflns_limit_h_max 19
_diffrn_reflns_limit_h_min -19
_diffrn_reflns_limit_k_max 25
_diffrn_reflns_limit_k_min -25
_diffrn_reflns_limit_l_max 30
_diffrn_reflns_limit_l_min -30
_diffrn_reflns_number 124692
_diffrn_reflns_theta_full 29.57
_diffrn_reflns_theta_max 29.57
_diffrn_reflns_theta_min 1.83
_diffrn_standards_decay_% 0
_diffrn_standards_interval_count 0
_diffrn_standards_interval_time 0
_diffrn_standards_number 0
_exptl_absorpt_coefficient_mu 4.110
_exptl_absorpt_correction_T_max 0.6840
_exptl_absorpt_correction_T_min 0.5776
_exptl_absorpt_correction_type multi-scan
_exptl_absorpt_process_details 'SADABS (Sheldrick, 2005)'
_exptl_crystal_colour red
_exptl_crystal_density_diffrn 1.465
_exptl_crystal_density_method 'not measured'
_exptl_crystal_description block
_exptl_crystal_F_000 2528
_exptl_crystal_size_max 0.15
_exptl_crystal_size_mid 0.15
_exptl_crystal_size_min 0.10
_refine_diff_density_max 2.899
_refine_diff_density_min -1.041
_refine_diff_density_rms 0.098
_refine_ls_extinction_method none
_refine_ls_goodness_of_fit_ref 1.032
_refine_ls_hydrogen_treatment mixed
_refine_ls_matrix_type full
_refine_ls_number_parameters 629
_refine_ls_number_reflns 15860
_refine_ls_number_restraints 5
_refine_ls_restrained_S_all 1.032
_refine_ls_R_factor_all 0.0287
_refine_ls_R_factor_gt 0.0210
_refine_ls_shift/su_max 0.002
_refine_ls_shift/su_mean 0.000
_refine_ls_structure_factor_coef Fsqd
_refine_ls_weighting_details 'calc w=1/[\s^2^(Fo^2^)+(0.0175P)^2^+5.0114P] where P=(Fo^2^+2Fc^2^)/3'
_refine_ls_weighting_scheme calc
_refine_ls_wR_factor_gt 0.0465
_refine_ls_wR_factor_ref 0.0497
_reflns_number_gt 13650
_reflns_number_total 15860
_reflns_threshold_expression >2sigma(I)
_cod_data_source_file ic701913q-file005_1.cif
_cod_data_source_block 07014
_cod_depositor_comments
;
The following automatic conversions were performed:
'_symmetry_cell_setting' value 'Monoclinic' changed to 'monoclinic'
according to '/home/saulius/struct/CIF-dictionaries/cif_core.dic'
dictionary named 'cif_core.dic' version 2.4.1 from 2010-06-29.

Automatic conversion script
Id: cif_fix_enum 1527 2010-12-29 10:47:43Z saulius 
;
_cod_database_code 4304407

loop_
_symmetry_equiv_pos_as_xyz
'x, y, z'
'-x+1/2, y+1/2, -z+1/2'
'-x, -y, -z'
'x-1/2, -y-1/2, z-1/2'

loop_
_atom_site_label
_atom_site_type_symbol
_atom_site_fract_x
_atom_site_fract_y
_atom_site_fract_z
_atom_site_U_iso_or_equiv
_atom_site_adp_type
_atom_site_occupancy
_atom_site_symmetry_multiplicity
_atom_site_calc_flag
_atom_site_refinement_flags
_atom_site_disorder_assembly
_atom_site_disorder_group
N1 N 0.03410(12) 0.67371(10) 0.24510(8) 0.0143(3) Uani 1 1 d . . .
W1 W 0.120377(6) 0.723113(5) 0.201171(4) 0.01139(2) Uani 1 1 d . . .
C1 C 0.21644(16) 0.76579(12) 0.26783(10) 0.0165(4) Uani 1 1 d D . .
H1A H 0.1783(16) 0.7984(13) 0.2932(10) 0.020 Uiso 1 1 d D . .
H1B H 0.2584(16) 0.7984(13) 0.2442(10) 0.020 Uiso 1 1 d D . .
C2 C 0.28127(16) 0.71713(13) 0.30966(10) 0.0172(4) Uani 1 1 d . . .
C3 C 0.32716(19) 0.76928(15) 0.35657(12) 0.0299(6) Uani 1 1 d . . .
H3A H 0.3694 0.7413 0.3843 0.045 Uiso 1 1 calc R . .
H3B H 0.2772 0.7931 0.3794 0.045 Uiso 1 1 calc R . .
H3C H 0.3643 0.8068 0.3361 0.045 Uiso 1 1 calc R . .
C4 C 0.22315(18) 0.65896(14) 0.34202(11) 0.0257(5) Uani 1 1 d . . .
H4A H 0.1983 0.6229 0.3126 0.039 Uiso 1 1 calc R . .
H4B H 0.1698 0.6826 0.3618 0.039 Uiso 1 1 calc R . .
H4C H 0.2641 0.6341 0.3724 0.039 Uiso 1 1 calc R . .
C5 C 0.36057(16) 0.67981(14) 0.27516(11) 0.0221(5) Uani 1 1 d . . .
H5A H 0.3968 0.7171 0.2538 0.033 Uiso 1 1 calc R . .
H5B H 0.3323 0.6449 0.2460 0.033 Uiso 1 1 calc R . .
H5C H 0.4034 0.6535 0.3037 0.033 Uiso 1 1 calc R . .
O1 O 0.19474(10) 0.64341(8) 0.17430(7) 0.0150(3) Uani 1 1 d . . .
C11 C 0.22637(16) 0.60383(12) 0.12638(10) 0.0160(4) Uani 1 1 d . . .
C12 C 0.30503(16) 0.62778(13) 0.09439(10) 0.0185(4) Uani 1 1 d . . .
C121 C 0.36338(16) 0.69542(13) 0.11139(11) 0.0206(5) Uani 1 1 d . . .
H121 H 0.3341 0.7191 0.1470 0.025 Uiso 1 1 calc R . .
C122 C 0.46650(17) 0.67437(15) 0.12953(12) 0.0271(5) Uani 1 1 d . . .
H12A H 0.4663 0.6384 0.1624 0.041 Uiso 1 1 calc R . .
H12B H 0.5015 0.7183 0.1431 0.041 Uiso 1 1 calc R . .
H12C H 0.4975 0.6530 0.0947 0.041 Uiso 1 1 calc R . .
C123 C 0.36166(19) 0.75124(14) 0.05937(13) 0.0280(6) Uani 1 1 d . . .
H12D H 0.3898 0.7290 0.0239 0.042 Uiso 1 1 calc R . .
H12E H 0.3985 0.7948 0.0716 0.042 Uiso 1 1 calc R . .
H12F H 0.2956 0.7655 0.0494 0.042 Uiso 1 1 calc R . .
C13 C 0.32970(18) 0.58545(14) 0.04443(11) 0.0232(5) Uani 1 1 d . . .
H13 H 0.3825 0.6000 0.0216 0.028 Uiso 1 1 calc R . .
C14 C 0.27901(19) 0.52318(14) 0.02766(11) 0.0267(5) Uani 1 1 d . . .
H14 H 0.2961 0.4962 -0.0070 0.032 Uiso 1 1 calc R . .
C15 C 0.20302(18) 0.49993(13) 0.06141(11) 0.0236(5) Uani 1 1 d . . .
H15 H 0.1696 0.4564 0.0501 0.028 Uiso 1 1 calc R . .
C16 C 0.17518(16) 0.53947(12) 0.11157(10) 0.0179(4) Uani 1 1 d . . .
C161 C 0.09365(16) 0.51640(13) 0.15004(11) 0.0202(5) Uani 1 1 d . . .
H161 H 0.0562 0.5616 0.1590 0.024 Uiso 1 1 calc R . .
C162 C 0.02485(18) 0.46187(14) 0.11864(13) 0.0285(6) Uani 1 1 d . . .
H16A H 0.0002 0.4830 0.0805 0.043 Uiso 1 1 calc R . .
H16B H -0.0284 0.4517 0.1448 0.043 Uiso 1 1 calc R . .
H16C H 0.0587 0.4160 0.1105 0.043 Uiso 1 1 calc R . .
C163 C 0.13124(18) 0.48534(15) 0.21063(11) 0.0259(5) Uani 1 1 d . . .
H16D H 0.1692 0.4412 0.2035 0.039 Uiso 1 1 calc R . .
H16E H 0.0773 0.4727 0.2356 0.039 Uiso 1 1 calc R . .
H16F H 0.1712 0.5223 0.2315 0.039 Uiso 1 1 calc R . .
O2 O 0.14958(11) 0.76333(8) 0.12210(7) 0.0158(3) Uani 1 1 d . . .
C21 C 0.10912(16) 0.80910(12) 0.07941(10) 0.0166(4) Uani 1 1 d . . .
C22 C 0.04130(17) 0.78061(13) 0.03760(10) 0.0198(5) Uani 1 1 d . . .
C221 C 0.00986(18) 0.70141(13) 0.04070(10) 0.0232(5) Uani 1 1 d . . .
H221 H 0.0195 0.6850 0.0835 0.028 Uiso 1 1 calc R . .
C222 C 0.0732(2) 0.65320(15) 0.00198(12) 0.0323(6) Uani 1 1 d . . .
H22A H 0.0619 0.6656 -0.0407 0.048 Uiso 1 1 calc R . .
H22B H 0.0576 0.6013 0.0084 0.048 Uiso 1 1 calc R . .
H22C H 0.1404 0.6618 0.0135 0.048 Uiso 1 1 calc R . .
C223 C -0.0957(2) 0.69009(16) 0.02289(12) 0.0336(6) Uani 1 1 d . . .
H22D H -0.1346 0.7249 0.0451 0.050 Uiso 1 1 calc R . .
H22E H -0.1145 0.6398 0.0327 0.050 Uiso 1 1 calc R . .
H22F H -0.1056 0.6984 -0.0206 0.050 Uiso 1 1 calc R . .
C23 C 0.00885(19) 0.82676(14) -0.00922(11) 0.0249(5) Uani 1 1 d . . .
H23 H -0.0365 0.8085 -0.0384 0.030 Uiso 1 1 calc R . .
C24 C 0.04108(19) 0.89817(14) -0.01412(11) 0.0275(5) Uani 1 1 d . . .
H24 H 0.0189 0.9283 -0.0467 0.033 Uiso 1 1 calc R . .
C25 C 0.10579(19) 0.92555(14) 0.02878(11) 0.0258(5) Uani 1 1 d . . .
H25 H 0.1270 0.9749 0.0257 0.031 Uiso 1 1 calc R . .
C26 C 0.14055(17) 0.88224(13) 0.07645(10) 0.0202(5) Uani 1 1 d . . .
C261 C 0.20766(19) 0.91449(14) 0.12467(12) 0.0264(5) Uani 1 1 d . . .
H261 H 0.2332 0.8731 0.1502 0.032 Uiso 1 1 calc R . .
C262 C 0.1520(2) 0.96581(17) 0.16519(12) 0.0358(7) Uani 1 1 d . . .
H26A H 0.1287 1.0081 0.1416 0.054 Uiso 1 1 calc R . .
H26B H 0.1940 0.9829 0.1986 0.054 Uiso 1 1 calc R . .
H26C H 0.0977 0.9393 0.1813 0.054 Uiso 1 1 calc R . .
C263 C 0.29254(19) 0.95492(15) 0.09861(13) 0.0305(6) Uani 1 1 d . . .
H26D H 0.3273 0.9215 0.0726 0.046 Uiso 1 1 calc R . .
H26E H 0.3353 0.9721 0.1316 0.046 Uiso 1 1 calc R . .
H26F H 0.2694 0.9971 0.0748 0.046 Uiso 1 1 calc R . .
N2 N 0.02457(12) 0.80162(10) 0.19920(8) 0.0148(3) Uani 1 1 d . . .
W2 W -0.060447(6) 0.751984(5) 0.242870(4) 0.01268(2) Uani 1 1 d . . .
C6 C -0.14064(17) 0.68069(13) 0.18035(10) 0.0198(5) Uani 1 1 d D . .
H6A H -0.0908(15) 0.6656(14) 0.1529(10) 0.024 Uiso 1 1 d D . .
H6B H -0.1861(16) 0.7108(13) 0.1578(11) 0.024 Uiso 1 1 d D . .
C7 C -0.19677(16) 0.61169(13) 0.19996(11) 0.0218(5) Uani 1 1 d . . .
C8 C -0.13671(18) 0.55915(14) 0.23909(12) 0.0271(5) Uani 1 1 d . . .
H8A H -0.1728 0.5139 0.2456 0.041 Uiso 1 1 calc R . .
H8B H -0.1209 0.5824 0.2781 0.041 Uiso 1 1 calc R . .
H8C H -0.0777 0.5474 0.2187 0.041 Uiso 1 1 calc R . .
C9 C -0.28515(19) 0.63301(16) 0.23444(16) 0.0393(7) Uani 1 1 d . . .
H9A H -0.3238 0.5891 0.2413 0.059 Uiso 1 1 calc R . .
H9B H -0.3230 0.6688 0.2108 0.059 Uiso 1 1 calc R . .
H9C H -0.2653 0.6547 0.2734 0.059 Uiso 1 1 calc R . .
C10 C -0.2290(2) 0.57176(16) 0.14182(13) 0.0347(6) Uani 1 1 d . . .
H10A H -0.1728 0.5574 0.1195 0.052 Uiso 1 1 calc R . .
H10B H -0.2693 0.6045 0.1168 0.052 Uiso 1 1 calc R . .
H10C H -0.2653 0.5278 0.1520 0.052 Uiso 1 1 calc R . .
O3 O -0.16835(10) 0.81500(9) 0.23492(7) 0.0175(3) Uani 1 1 d . . .
C31 C -0.25883(15) 0.83596(12) 0.21763(11) 0.0178(4) Uani 1 1 d . . .
C32 C -0.27391(16) 0.86782(13) 0.16015(11) 0.0206(5) Uani 1 1 d . . .
C321 C -0.18986(17) 0.88250(14) 0.12065(11) 0.0232(5) Uani 1 1 d . . .
H321 H -0.1470 0.8386 0.1234 0.028 Uiso 1 1 calc R . .
C322 C -0.1328(2) 0.94870(16) 0.14415(14) 0.0346(6) Uani 1 1 d . . .
H32A H -0.1726 0.9929 0.1411 0.052 Uiso 1 1 calc R . .
H32B H -0.0762 0.9552 0.1200 0.052 Uiso 1 1 calc R . .
H32C H -0.1129 0.9405 0.1864 0.052 Uiso 1 1 calc R . .
C323 C -0.2191(2) 0.89343(17) 0.05391(12) 0.0347(6) Uani 1 1 d . . .
H32D H -0.2557 0.8507 0.0393 0.052 Uiso 1 1 calc R . .
H32E H -0.1619 0.8989 0.0303 0.052 Uiso 1 1 calc R . .
H32F H -0.2586 0.9377 0.0495 0.052 Uiso 1 1 calc R . .
C33 C -0.36772(18) 0.88703(14) 0.14357(12) 0.0264(5) Uani 1 1 d . . .
H33 H -0.3810 0.9080 0.1049 0.032 Uiso 1 1 calc R . .
C34 C -0.44169(17) 0.87613(15) 0.18229(12) 0.0279(6) Uani 1 1 d . . .
H34 H -0.5049 0.8893 0.1698 0.034 Uiso 1 1 calc R . .
C35 C -0.42421(16) 0.84614(14) 0.23900(12) 0.0242(5) Uani 1 1 d . . .
H35 H -0.4756 0.8397 0.2652 0.029 Uiso 1 1 calc R . .
C36 C -0.33206(15) 0.82526(13) 0.25824(11) 0.0193(5) Uani 1 1 d . . .
C361 C -0.30895(16) 0.79446(13) 0.32034(11) 0.0209(5) Uani 1 1 d . . .
H361 H -0.2558 0.7584 0.3160 0.025 Uiso 1 1 calc R . .
C362 C -0.27136(18) 0.85498(15) 0.36327(12) 0.0262(5) Uani 1 1 d . . .
H36A H -0.2175 0.8801 0.3452 0.039 Uiso 1 1 calc R . .
H36B H -0.2502 0.8330 0.4018 0.039 Uiso 1 1 calc R . .
H36C H -0.3224 0.8905 0.3701 0.039 Uiso 1 1 calc R . .
C363 C -0.39172(18) 0.75254(15) 0.34768(13) 0.0278(6) Uani 1 1 d . . .
H36D H -0.4440 0.7867 0.3551 0.042 Uiso 1 1 calc R . .
H36E H -0.3699 0.7299 0.3859 0.042 Uiso 1 1 calc R . .
H36F H -0.4142 0.7142 0.3196 0.042 Uiso 1 1 calc R . .
O4 O -0.06715(11) 0.75554(9) 0.32842(7) 0.0160(3) Uani 1 1 d . . .
C41 C -0.00977(15) 0.76735(12) 0.37941(10) 0.0157(4) Uani 1 1 d . . .
C42 C 0.00578(15) 0.70704(13) 0.41829(10) 0.0176(4) Uani 1 1 d . . .
C421 C -0.04101(17) 0.63415(13) 0.40370(11) 0.0209(5) Uani 1 1 d . . .
H421 H -0.0321 0.6242 0.3599 0.025 Uiso 1 1 calc R . .
C422 C 0.0028(2) 0.56964(15) 0.43917(13) 0.0340(6) Uani 1 1 d . . .
H42A H 0.0721 0.5696 0.4350 0.051 Uiso 1 1 calc R . .
H42B H -0.0239 0.5234 0.4234 0.051 Uiso 1 1 calc R . .
H42C H -0.0117 0.5745 0.4819 0.051 Uiso 1 1 calc R . .
C423 C -0.14917(18) 0.63697(15) 0.41327(12) 0.0269(5) Uani 1 1 d . . .
H42D H -0.1605 0.6434 0.4563 0.040 Uiso 1 1 calc R . .
H42E H -0.1787 0.5910 0.3991 0.040 Uiso 1 1 calc R . .
H42F H -0.1772 0.6783 0.3905 0.040 Uiso 1 1 calc R . .
C43 C 0.06484(16) 0.71789(14) 0.46921(10) 0.0210(5) Uani 1 1 d . . .
H43 H 0.0767 0.6782 0.4963 0.025 Uiso 1 1 calc R . .
C44 C 0.10670(17) 0.78541(14) 0.48132(11) 0.0233(5) Uani 1 1 d . . .
H44 H 0.1482 0.7913 0.5158 0.028 Uiso 1 1 calc R . .
C45 C 0.08805(17) 0.84441(14) 0.44311(11) 0.0226(5) Uani 1 1 d . . .
H45 H 0.1165 0.8907 0.4521 0.027 Uiso 1 1 calc R . .
C46 C 0.02815(16) 0.83722(13) 0.39143(10) 0.0186(4) Uani 1 1 d . . .
C461 C 0.00278(16) 0.90494(13) 0.35398(11) 0.0197(5) Uani 1 1 d . . .
H461 H -0.0440 0.8899 0.3211 0.024 Uiso 1 1 calc R . .
C462 C 0.08946(18) 0.93955(14) 0.32447(12) 0.0259(5) Uani 1 1 d . . .
H46A H 0.1369 0.9538 0.3559 0.039 Uiso 1 1 calc R . .
H46B H 0.0691 0.9831 0.3014 0.039 Uiso 1 1 calc R . .
H46C H 0.1177 0.9038 0.2973 0.039 Uiso 1 1 calc R . .
C463 C -0.04526(17) 0.96284(14) 0.39330(12) 0.0244(5) Uani 1 1 d . . .
H46D H -0.1022 0.9415 0.4108 0.037 Uiso 1 1 calc R . .
H46E H -0.0637 1.0054 0.3684 0.037 Uiso 1 1 calc R . .
H46F H -0.0005 0.9785 0.4258 0.037 Uiso 1 1 calc R . .

loop_
_atom_site_aniso_label
_atom_site_aniso_U_11
_atom_site_aniso_U_22
_atom_site_aniso_U_33
_atom_site_aniso_U_23
_atom_site_aniso_U_13
_atom_site_aniso_U_12
N1 0.0151(8) 0.0124(9) 0.0155(8) 0.0014(7) 0.0011(7) -0.0013(7)
W1 0.01224(4) 0.01010(4) 0.01185(4) -0.00028(3) 0.00054(3) -0.00061(3)
C1 0.0199(10) 0.0141(11) 0.0154(10) -0.0003(8) -0.0018(8) 0.0005(8)
C2 0.0171(10) 0.0186(11) 0.0157(10) 0.0002(8) -0.0023(8) 0.0022(8)
C3 0.0280(13) 0.0338(15) 0.0268(13) -0.0091(11) -0.0116(11) 0.0077(11)
C4 0.0246(12) 0.0284(14) 0.0244(12) 0.0106(10) 0.0041(10) 0.0038(10)
C5 0.0176(10) 0.0274(13) 0.0213(11) -0.0014(9) -0.0015(9) 0.0053(9)
O1 0.0158(7) 0.0128(7) 0.0165(7) -0.0017(6) 0.0014(6) 0.0006(6)
C11 0.0211(10) 0.0134(10) 0.0135(10) -0.0009(8) 0.0004(8) 0.0034(8)
C12 0.0219(11) 0.0165(11) 0.0172(10) 0.0021(8) 0.0016(9) 0.0027(9)
C121 0.0210(11) 0.0175(11) 0.0239(11) 0.0010(9) 0.0084(9) -0.0001(9)
C122 0.0227(12) 0.0260(13) 0.0330(14) -0.0006(11) 0.0051(10) 0.0010(10)
C123 0.0271(13) 0.0241(13) 0.0336(14) 0.0068(11) 0.0126(11) 0.0015(10)
C13 0.0278(12) 0.0240(13) 0.0183(11) 0.0018(9) 0.0057(9) 0.0051(10)
C14 0.0372(14) 0.0245(13) 0.0184(11) -0.0050(10) 0.0031(10) 0.0083(11)
C15 0.0309(13) 0.0176(12) 0.0221(12) -0.0051(9) -0.0033(10) 0.0025(10)
C16 0.0198(11) 0.0150(11) 0.0188(11) 0.0002(8) -0.0021(9) 0.0026(8)
C161 0.0196(11) 0.0149(11) 0.0262(12) -0.0028(9) 0.0002(9) -0.0014(8)
C162 0.0267(13) 0.0212(13) 0.0371(15) -0.0044(11) -0.0058(11) -0.0036(10)
C163 0.0285(13) 0.0232(13) 0.0259(13) 0.0035(10) -0.0005(10) -0.0043(10)
O2 0.0175(7) 0.0158(8) 0.0141(7) 0.0024(6) 0.0012(6) 0.0016(6)
C21 0.0196(10) 0.0164(11) 0.0139(9) 0.0010(8) 0.0020(8) 0.0012(8)
C22 0.0276(12) 0.0178(11) 0.0139(10) 0.0004(8) -0.0009(9) -0.0010(9)
C221 0.0352(13) 0.0181(11) 0.0159(10) 0.0020(9) -0.0060(10) -0.0060(10)
C222 0.0518(17) 0.0199(13) 0.0245(13) -0.0034(10) -0.0083(12) 0.0013(12)
C223 0.0388(15) 0.0341(15) 0.0268(13) 0.0066(11) -0.0121(11) -0.0156(12)
C23 0.0325(13) 0.0233(13) 0.0184(11) 0.0010(9) -0.0059(10) -0.0003(10)
C24 0.0369(14) 0.0242(13) 0.0208(12) 0.0083(10) -0.0057(10) 0.0042(11)
C25 0.0355(14) 0.0158(12) 0.0260(13) 0.0062(9) -0.0013(11) -0.0024(10)
C26 0.0240(11) 0.0183(11) 0.0182(11) 0.0010(9) -0.0021(9) -0.0005(9)
C261 0.0320(13) 0.0187(12) 0.0278(13) 0.0063(10) -0.0064(11) -0.0070(10)
C262 0.0392(16) 0.0468(18) 0.0216(13) -0.0066(12) 0.0032(11) -0.0209(13)
C263 0.0288(13) 0.0243(14) 0.0383(15) -0.0008(11) 0.0018(11) -0.0026(10)
N2 0.0153(8) 0.0128(9) 0.0165(8) 0.0020(7) 0.0012(7) -0.0003(7)
W2 0.01147(4) 0.01233(4) 0.01421(4) 0.00038(3) 0.00013(3) -0.00038(3)
C6 0.0189(11) 0.0210(12) 0.0192(11) -0.0009(9) -0.0042(9) -0.0027(9)
C7 0.0178(11) 0.0170(11) 0.0305(13) -0.0048(9) -0.0006(9) -0.0029(9)
C8 0.0271(13) 0.0201(12) 0.0339(14) 0.0038(10) 0.0003(11) -0.0056(10)
C9 0.0248(13) 0.0280(15) 0.066(2) -0.0050(14) 0.0158(13) -0.0049(11)
C10 0.0365(15) 0.0257(14) 0.0411(16) -0.0061(12) -0.0115(13) -0.0094(12)
O3 0.0134(7) 0.0185(8) 0.0204(8) 0.0017(6) -0.0015(6) 0.0015(6)
C31 0.0147(10) 0.0134(10) 0.0250(11) -0.0010(9) -0.0039(8) 0.0042(8)
C32 0.0194(11) 0.0164(11) 0.0257(12) -0.0002(9) -0.0013(9) 0.0022(9)
C321 0.0210(11) 0.0233(13) 0.0252(12) 0.0074(10) -0.0018(9) 0.0029(9)
C322 0.0314(14) 0.0295(15) 0.0428(16) 0.0061(12) 0.0000(12) -0.0072(11)
C323 0.0308(14) 0.0429(17) 0.0303(14) 0.0111(12) -0.0010(11) 0.0041(12)
C33 0.0256(12) 0.0244(13) 0.0284(13) -0.0005(10) -0.0084(10) 0.0055(10)
C34 0.0161(11) 0.0307(14) 0.0364(14) -0.0047(11) -0.0069(10) 0.0066(10)
C35 0.0145(10) 0.0241(13) 0.0341(13) -0.0058(10) 0.0012(10) 0.0030(9)
C36 0.0142(10) 0.0172(11) 0.0264(12) -0.0040(9) -0.0001(9) 0.0011(8)
C361 0.0134(10) 0.0225(12) 0.0271(12) 0.0002(9) 0.0054(9) 0.0010(8)
C362 0.0217(12) 0.0287(14) 0.0283(13) -0.0025(10) 0.0009(10) -0.0004(10)
C363 0.0205(12) 0.0310(14) 0.0324(14) -0.0010(11) 0.0080(10) -0.0022(10)
O4 0.0157(7) 0.0177(8) 0.0147(7) 0.0004(6) 0.0005(6) 0.0001(6)
C41 0.0129(9) 0.0206(11) 0.0135(10) -0.0015(8) 0.0006(8) 0.0019(8)
C42 0.0165(10) 0.0185(11) 0.0180(10) 0.0016(8) 0.0044(8) 0.0029(8)
C421 0.0272(12) 0.0163(11) 0.0191(11) 0.0013(9) 0.0016(9) 0.0014(9)
C422 0.0458(17) 0.0196(13) 0.0363(15) 0.0066(11) -0.0015(13) 0.0040(12)
C423 0.0257(12) 0.0255(13) 0.0296(13) 0.0035(10) 0.0022(10) -0.0057(10)
C43 0.0196(11) 0.0257(13) 0.0179(11) 0.0022(9) 0.0026(9) 0.0043(9)
C44 0.0206(11) 0.0298(14) 0.0192(11) -0.0001(10) -0.0021(9) 0.0011(10)
C45 0.0212(11) 0.0213(12) 0.0252(12) -0.0027(9) -0.0010(9) -0.0041(9)
C46 0.0175(10) 0.0182(11) 0.0202(11) 0.0012(9) 0.0021(8) -0.0004(8)
C461 0.0207(11) 0.0169(11) 0.0215(11) 0.0001(9) -0.0002(9) -0.0012(9)
C462 0.0276(13) 0.0202(12) 0.0305(13) 0.0027(10) 0.0094(10) 0.0024(10)
C463 0.0229(12) 0.0199(12) 0.0307(13) -0.0013(10) 0.0031(10) 0.0004(9)

loop_
_atom_type_symbol
_atom_type_description
_atom_type_scat_dispersion_real
_atom_type_scat_dispersion_imag
_atom_type_scat_source
C C 0.0033 0.0016 'International Tables Vol C Tables 4.2.6.8 and 6.1.1.4'
H H 0.0000 0.0000 'International Tables Vol C Tables 4.2.6.8 and 6.1.1.4'
N N 0.0061 0.0033 'International Tables Vol C Tables 4.2.6.8 and 6.1.1.4'
O O 0.0106 0.0060 'International Tables Vol C Tables 4.2.6.8 and 6.1.1.4'
W W -0.8490 6.8722 'International Tables Vol C Tables 4.2.6.8 and 6.1.1.4'

loop_
_geom_angle_atom_site_label_1
_geom_angle_atom_site_label_2
_geom_angle_atom_site_label_3
_geom_angle
_geom_angle_site_symmetry_1
_geom_angle_site_symmetry_3
_geom_angle_publ_flag
W1 N1 W2 95.20(8) . . ?
N1 W1 O1 100.05(7) . . ?
N1 W1 O2 146.09(7) . . ?
O1 W1 O2 82.48(6) . . ?
N1 W1 N2 84.46(8) . . ?
O1 W1 N2 159.26(7) . . ?
O2 W1 N2 82.71(7) . . ?
N1 W1 C1 103.12(9) . . ?
O1 W1 C1 99.05(8) . . ?
O2 W1 C1 109.90(8) . . ?
N2 W1 C1 99.59(8) . . ?
N1 W1 W2 44.17(6) . . ?
O1 W1 W2 140.18(5) . . ?
O2 W1 W2 116.78(5) . . ?
N2 W1 W2 40.29(5) . . ?
C1 W1 W2 105.31(6) . . ?
C2 C1 W1 123.58(15) . . ?
C4 C2 C5 109.7(2) . . ?
C4 C2 C3 109.1(2) . . ?
C5 C2 C3 108.61(19) . . ?
C4 C2 C1 111.38(19) . . ?
C5 C2 C1 112.01(18) . . ?
C3 C2 C1 105.92(19) . . ?
C11 O1 W1 147.48(14) . . ?
O1 C11 C12 120.8(2) . . ?
O1 C11 C16 116.20(19) . . ?
C12 C11 C16 123.0(2) . . ?
C11 C12 C13 116.7(2) . . ?
C11 C12 C121 123.6(2) . . ?
C13 C12 C121 119.7(2) . . ?
C12 C121 C122 110.9(2) . . ?
C12 C121 C123 110.9(2) . . ?
C122 C121 C123 110.5(2) . . ?
C14 C13 C12 121.6(2) . . ?
C13 C14 C15 120.1(2) . . ?
C14 C15 C16 121.0(2) . . ?
C15 C16 C11 117.5(2) . . ?
C15 C16 C161 123.2(2) . . ?
C11 C16 C161 119.4(2) . . ?
C16 C161 C163 110.75(19) . . ?
C16 C161 C162 113.6(2) . . ?
C163 C161 C162 110.5(2) . . ?
C21 O2 W1 138.79(14) . . ?
O2 C21 C22 119.1(2) . . ?
O2 C21 C26 119.1(2) . . ?
C22 C21 C26 121.7(2) . . ?
C23 C22 C21 117.6(2) . . ?
C23 C22 C221 121.3(2) . . ?
C21 C22 C221 121.0(2) . . ?
C22 C221 C223 113.4(2) . . ?
C22 C221 C222 110.2(2) . . ?
C223 C221 C222 110.6(2) . . ?
C24 C23 C22 121.7(2) . . ?
C23 C24 C25 119.5(2) . . ?
C24 C25 C26 121.4(2) . . ?
C25 C26 C21 118.1(2) . . ?
C25 C26 C261 120.5(2) . . ?
C21 C26 C261 121.4(2) . . ?
C26 C261 C262 109.5(2) . . ?
C26 C261 C263 113.0(2) . . ?
C262 C261 C263 110.4(2) . . ?
W2 N2 W1 95.10(8) . . ?
N2 W2 O3 100.80(7) . . ?
N2 W2 O4 125.11(7) . . ?
O3 W2 O4 90.21(7) . . ?
N2 W2 N1 85.25(8) . . ?
O3 W2 N1 169.47(7) . . ?
O4 W2 N1 93.33(7) . . ?
N2 W2 C6 106.98(9) . . ?
O3 W2 C6 84.83(8) . . ?
O4 W2 C6 127.62(8) . . ?
N1 W2 C6 85.16(8) . . ?
N2 W2 W1 44.61(6) . . ?
O3 W2 W1 144.62(5) . . ?
O4 W2 W1 114.63(5) . . ?
N1 W2 W1 40.64(5) . . ?
C6 W2 W1 97.56(6) . . ?
C7 C6 W2 123.93(16) . . ?
C8 C7 C9 108.4(2) . . ?
C8 C7 C10 108.7(2) . . ?
C9 C7 C10 108.8(2) . . ?
C8 C7 C6 113.05(19) . . ?
C9 C7 C6 111.3(2) . . ?
C10 C7 C6 106.5(2) . . ?
C31 O3 W2 157.21(15) . . ?
O3 C31 C36 118.4(2) . . ?
O3 C31 C32 118.4(2) . . ?
C36 C31 C32 123.2(2) . . ?
C33 C32 C31 116.7(2) . . ?
C33 C32 C321 123.2(2) . . ?
C31 C32 C321 120.0(2) . . ?
C32 C321 C322 110.5(2) . . ?
C32 C321 C323 113.2(2) . . ?
C322 C321 C323 110.2(2) . . ?
C34 C33 C32 121.4(2) . . ?
C35 C34 C33 120.5(2) . . ?
C34 C35 C36 121.0(2) . . ?
C35 C36 C31 117.1(2) . . ?
C35 C36 C361 122.9(2) . . ?
C31 C36 C361 119.90(19) . . ?
C36 C361 C363 113.9(2) . . ?
C36 C361 C362 110.8(2) . . ?
C363 C361 C362 111.1(2) . . ?
C41 O4 W2 140.60(14) . . ?
O4 C41 C46 120.2(2) . . ?
O4 C41 C42 116.9(2) . . ?
C46 C41 C42 122.8(2) . . ?
C43 C42 C41 117.5(2) . . ?
C43 C42 C421 122.7(2) . . ?
C41 C42 C421 119.8(2) . . ?
C42 C421 C422 113.6(2) . . ?
C42 C421 C423 111.32(19) . . ?
C422 C421 C423 109.5(2) . . ?
C44 C43 C42 121.3(2) . . ?
C43 C44 C45 120.0(2) . . ?
C44 C45 C46 121.4(2) . . ?
C41 C46 C45 116.9(2) . . ?
C41 C46 C461 123.5(2) . . ?
C45 C46 C461 119.5(2) . . ?
C46 C461 C462 113.1(2) . . ?
C46 C461 C463 110.13(19) . . ?
C462 C461 C463 109.3(2) . . ?

loop_
_geom_bond_atom_site_label_1
_geom_bond_atom_site_label_2
_geom_bond_distance
_geom_bond_site_symmetry_2
_geom_bond_publ_flag
N1 W1 1.8185(17) . ?
N1 W2 1.9454(18) . ?
W1 O1 1.8952(15) . ?
W1 O2 1.9567(15) . ?
W1 N2 1.9606(18) . ?
W1 C1 2.111(2) . ?
W1 W2 2.7806(5) . ?
C1 C2 1.552(3) . ?
C2 C4 1.530(3) . ?
C2 C5 1.531(3) . ?
C2 C3 1.532(3) . ?
O1 C11 1.371(2) . ?
C11 C12 1.402(3) . ?
C11 C16 1.406(3) . ?
C12 C13 1.403(3) . ?
C12 C121 1.518(3) . ?
C121 C122 1.535(3) . ?
C121 C123 1.536(3) . ?
C13 C14 1.381(4) . ?
C14 C15 1.390(4) . ?
C15 C16 1.392(3) . ?
C16 C161 1.511(3) . ?
C161 C163 1.533(3) . ?
C161 C162 1.533(3) . ?
O2 C21 1.368(3) . ?
C21 C22 1.403(3) . ?
C21 C26 1.404(3) . ?
C22 C23 1.398(3) . ?
C22 C221 1.510(3) . ?
C221 C223 1.532(4) . ?
C221 C222 1.533(4) . ?
C23 C24 1.381(4) . ?
C24 C25 1.383(4) . ?
C25 C26 1.392(3) . ?
C26 C261 1.516(3) . ?
C261 C262 1.530(4) . ?
C261 C263 1.531(4) . ?
N2 W2 1.8054(18) . ?
W2 O3 1.9015(15) . ?
W2 O4 1.9035(16) . ?
W2 C6 2.180(2) . ?
C6 C7 1.553(3) . ?
C7 C8 1.524(3) . ?
C7 C9 1.530(3) . ?
C7 C10 1.533(4) . ?
O3 C31 1.366(3) . ?
C31 C36 1.404(3) . ?
C31 C32 1.409(3) . ?
C32 C33 1.397(3) . ?
C32 C321 1.518(3) . ?
C321 C322 1.527(4) . ?
C321 C323 1.534(4) . ?
C33 C34 1.385(4) . ?
C34 C35 1.384(4) . ?
C35 C36 1.398(3) . ?
C36 C361 1.511(3) . ?
C361 C363 1.532(3) . ?
C361 C362 1.536(3) . ?
O4 C41 1.380(3) . ?
C41 C46 1.400(3) . ?
C41 C42 1.408(3) . ?
C42 C43 1.390(3) . ?
C42 C421 1.510(3) . ?
C421 C422 1.529(3) . ?
C421 C423 1.540(3) . ?
C43 C44 1.384(4) . ?
C44 C45 1.387(3) . ?
C45 C46 1.401(3) . ?
C46 C461 1.521(3) . ?
C461 C462 1.536(3) . ?
C461 C463 1.539(3) . ?

loop_
_cod_related_entry_id
_cod_related_entry_database
_cod_related_entry_code
1 ChemSpider 30660772
